data_1556580
loop_
_publ_author_name
'Dankert, F.'
'Reuter, K.'
'Donsbach, C.'
'Von Hanisch, C.'

_publ_section_title
;
 Hybrid Disila-Crown Ethers as Hosts for Ammonium Cations: The O-Si-Si-O
 Linkage as an Acceptor for Hydrogen Bonding
;
_journal_name_full Inorganics
_journal_page_first 15
_journal_paper_doi 10.3390/inorganics6010015
_journal_volume 6
_journal_year 2018
_chemical_formula_moiety 'C14 H32 O6 Si2, F6 P, H4 N'
_chemical_formula_sum 'C14 H36 F6 N O6 P Si2'
_chemical_formula_weight 515.59
_space_group_crystal_system monoclinic
_space_group_IT_number 4
_space_group_name_Hall 'P 2yb'
_space_group_name_H-M_alt 'P 1 21 1'
_atom_sites_solution_hydrogens mixed
_atom_sites_solution_primary dual
_cell_angle_alpha 90
_cell_angle_beta 117.9120(10)
_cell_angle_gamma 90
_cell_formula_units_Z 2
_cell_length_a 10.4542(5)
_cell_length_b 12.3869(6)
_cell_length_c 10.6140(5)
_cell_measurement_reflns_used 34532
_cell_measurement_temperature 100(2)
_cell_measurement_theta_max 50.568
_cell_measurement_theta_min 4.342
_cell_volume 1214.57(10)
_computing_molecular_graphics 'Olex2 (Dolomanov et al., 2009)'
_computing_publication_material 'Olex2 (Dolomanov et al., 2009)'
_computing_structure_refinement 'XL (Sheldrick, 2008)'
_computing_structure_solution 'ShelXT (Sheldrick, 2015)'
_diffrn_ambient_temperature 99.98
_diffrn_measured_fraction_theta_full 0.999
_diffrn_measured_fraction_theta_max 0.998
_diffrn_measurement_device_type 'Bruker D8 Quest'
_diffrn_radiation_type MoK\a
_diffrn_radiation_wavelength 0.71073
_diffrn_reflns_av_R_equivalents 0.0225
_diffrn_reflns_av_unetI/netI 0.0132
_diffrn_reflns_Laue_measured_fraction_full 0.999
_diffrn_reflns_Laue_measured_fraction_max 0.998
_diffrn_reflns_limit_h_max 11
_diffrn_reflns_limit_h_min -12
_diffrn_reflns_limit_k_max 14
_diffrn_reflns_limit_k_min -14
_diffrn_reflns_limit_l_max 12
_diffrn_reflns_limit_l_min -12
_diffrn_reflns_number 34532
_diffrn_reflns_point_group_measured_fraction_full 1.000
_diffrn_reflns_point_group_measured_fraction_max 0.997
_diffrn_reflns_theta_full 25.242
_diffrn_reflns_theta_max 25.284
_diffrn_reflns_theta_min 2.171
_exptl_absorpt_coefficient_mu 0.286
_exptl_absorpt_correction_T_max 0.745200
_exptl_absorpt_correction_T_min 0.721100
_exptl_absorpt_correction_type multi-scan
_exptl_absorpt_process_details 'SADABS-2016/2 (Bruker,2016/2) was used for absorption correction.'
_exptl_crystal_colour colourless
_exptl_crystal_colour_primary colourless
_exptl_crystal_density_diffrn 1.410
_exptl_crystal_description block
_exptl_crystal_F_000 544
_exptl_crystal_size_max 0.487
_exptl_crystal_size_mid 0.432
_exptl_crystal_size_min 0.346
_refine_diff_density_max 0.237
_refine_diff_density_min -0.269
_refine_diff_density_rms 0.039
_refine_ls_abs_structure_details
;
 Flack x determined using 2053 quotients [(I+)-(I-)]/[(I+)+(I-)]
 (Parsons, Flack and Wagner, Acta Cryst. B69 (2013) 249-259).
;
_refine_ls_abs_structure_Flack 0.004(14)
_refine_ls_extinction_coef .
_refine_ls_extinction_method none
_refine_ls_goodness_of_fit_ref 1.076
_refine_ls_hydrogen_treatment mixed
_refine_ls_matrix_type full
_refine_ls_number_parameters 310
_refine_ls_number_reflns 4419
_refine_ls_number_restraints 5
_refine_ls_restrained_S_all 1.077
_refine_ls_R_factor_all 0.0207
_refine_ls_R_factor_gt 0.0203
_refine_ls_shift/su_max 0.000
_refine_ls_shift/su_mean 0.000
_refine_ls_structure_factor_coef Fsqd
_refine_ls_weighting_details 'w=1/[\s^2^(Fo^2^)+(0.0332P)^2^+0.2084P] where P=(Fo^2^+2Fc^2^)/3'
_refine_ls_weighting_scheme calc
_refine_ls_wR_factor_gt 0.0528
_refine_ls_wR_factor_ref 0.0529
_reflns_Friedel_coverage 0.902
_reflns_Friedel_fraction_full 1.000
_reflns_Friedel_fraction_max 0.996
_reflns_number_gt 4365
_reflns_number_total 4419
_reflns_threshold_expression 'I > 2\s(I)'
_cod_data_source_file compound3.cif
_cod_data_source_block compound1
_cod_database_code 1556580
_shelx_space_group_comment
;
The symmetry employed for this shelxl refinement is uniquely defined
by the following loop, which should always be used as a source of
symmetry information in preference to the above space-group names.
They are only intended as comments.
;
_shelx_estimated_absorpt_t_max 0.908
_shelx_estimated_absorpt_t_min 0.873
_olex2_refinement_description
;
1. Fixed Uiso
 At 1.2 times of:
  All C(H,H) groups, All C(H,H,H,H) groups
 At 1.5 times of:
  All C(H,H,H) groups
2. Restrained distances
 N1-H2 = N1-H1 = N1-H3 = N1-H4
 0.91 with sigma of 0.02
3. Others
 Sof(H5AA)=Sof(H5AB)=Sof(O3A)=Sof(C6A)=Sof(H6AA)=Sof(H6AB)=Sof(H7AA)=Sof(H7AB)=
 1-FVAR(1)
 Sof(H5BC)=Sof(H5BD)=Sof(H7BC)=Sof(H7BD)=Sof(C6)=Sof(H6A)=Sof(H6B)=Sof(O3)=
 FVAR(1)
4.a Secondary CH2 refined with riding coordinates:
 C5(H5AA,H5AB), C5(H5BC,H5BD), C9(H9A,H9B), C10(H10A,H10B), C11(H11A,H11B),
 C12(H12A,H12B), C13(H13A,H13B), C14(H14A,H14B), C6A(H6AA,H6AB), C7(H7AA,H7AB),
 C7(H7BC,H7BD), C8(H8A,H8B), C6(H6A,H6B)
4.b Idealised Me refined as rotating group:
 C1(H1A,H1B,H1C), C2(H2A,H2B,H2C), C3(H3A,H3B,H3C), C4(H4A,H4B,H4C)
;

loop_
_space_group_symop_operation_xyz
'x, y, z'
'-x, y+1/2, -z'

loop_
_atom_site_label
_atom_site_type_symbol
_atom_site_fract_x
_atom_site_fract_y
_atom_site_fract_z
_atom_site_U_iso_or_equiv
_atom_site_adp_type
_atom_site_occupancy
_atom_site_site_symmetry_order
_atom_site_calc_flag
_atom_site_refinement_flags_posn
_atom_site_refinement_flags_adp
_atom_site_refinement_flags_occupancy
_atom_site_disorder_assembly
_atom_site_disorder_group
C1 C 0.6257(2) 0.38989(18) 0.6627(2) 0.0214(4) Uani 1 1 d . . . . .
H1A H 0.5825 0.3248 0.6793 0.032 Uiso 1 1 calc GR . . . .
H1B H 0.5605 0.4197 0.5687 0.032 Uiso 1 1 calc GR . . . .
H1C H 0.6413 0.4435 0.7364 0.032 Uiso 1 1 calc GR . . . .
C2 C 0.9276(2) 0.28988(17) 0.8426(2) 0.0195(4) Uani 1 1 d . . . . .
H2A H 0.9371 0.3360 0.9216 0.029 Uiso 1 1 calc GR . . . .
H2B H 1.0228 0.2799 0.8476 0.029 Uiso 1 1 calc GR . . . .
H2C H 0.8884 0.2195 0.8495 0.029 Uiso 1 1 calc GR . . . .
C3 C 0.5942(2) 0.17265(18) 0.3955(2) 0.0225(4) Uani 1 1 d . . . . .
H3A H 0.5919 0.1206 0.3249 0.034 Uiso 1 1 calc GR . . . .
H3B H 0.5161 0.2254 0.3486 0.034 Uiso 1 1 calc GR . . . .
H3C H 0.5812 0.1345 0.4696 0.034 Uiso 1 1 calc GR . . . .
C4 C 0.9222(2) 0.14376(17) 0.5397(2) 0.0196(4) Uani 1 1 d . . . . .
H4A H 0.9165 0.0954 0.6099 0.029 Uiso 1 1 calc GR . . . .
H4B H 1.0155 0.1815 0.5834 0.029 Uiso 1 1 calc GR . . . .
H4C H 0.9136 0.1015 0.4580 0.029 Uiso 1 1 calc GR . . . .
C5 C 0.7659(3) 0.28612(18) 0.2263(2) 0.0235(5) Uani 1 1 d . . . . .
H5AA H 0.6865 0.2324 0.1892 0.028 Uiso 0.379(10) 1 calc R . P A 1
H5AB H 0.8560 0.2482 0.2439 0.028 Uiso 0.379(10) 1 calc R . P A 1
H5BC H 0.6622 0.2717 0.1620 0.028 Uiso 0.621(10) 1 calc R . P A 2
H5BD H 0.8188 0.2170 0.2431 0.028 Uiso 0.621(10) 1 calc R . P A 2
C9 C 0.6365(3) 0.7738(2) 0.1131(3) 0.0338(6) Uani 1 1 d . . . . .
H9A H 0.5428 0.7450 0.1003 0.041 Uiso 1 1 calc R . . . .
H9B H 0.6195 0.8126 0.0251 0.041 Uiso 1 1 calc R . . . .
C10 C 0.6995(3) 0.8483(2) 0.2372(3) 0.0326(5) Uani 1 1 d . . . . .
H10A H 0.7958 0.8734 0.2532 0.039 Uiso 1 1 calc R . . . .
H10B H 0.6361 0.9122 0.2183 0.039 Uiso 1 1 calc R . . . .
C11 C 0.7833(3) 0.85584(18) 0.4867(3) 0.0286(5) Uani 1 1 d . . . . .
H11A H 0.7327 0.9257 0.4739 0.034 Uiso 1 1 calc R . . . .
H11B H 0.8844 0.8707 0.5076 0.034 Uiso 1 1 calc R . . . .
C12 C 0.7817(3) 0.79469(19) 0.6070(3) 0.0275(5) Uani 1 1 d . . . . .
H12A H 0.8236 0.8395 0.6944 0.033 Uiso 1 1 calc R . . . .
H12B H 0.6808 0.7765 0.5838 0.033 Uiso 1 1 calc R . . . .
C13 C 0.8787(2) 0.64122(17) 0.7527(2) 0.0218(4) Uani 1 1 d . . . . .
H13A H 0.7819 0.6239 0.7426 0.026 Uiso 1 1 calc R . . . .
H13B H 0.9309 0.6862 0.8391 0.026 Uiso 1 1 calc R . . . .
C14 C 0.9615(2) 0.53899(16) 0.7665(2) 0.0191(4) Uani 1 1 d . . . . .
H14A H 1.0549 0.5568 0.7689 0.023 Uiso 1 1 calc R . . . .
H14B H 0.9827 0.5029 0.8574 0.023 Uiso 1 1 calc R . . . .
F1 F 0.41890(15) 0.62186(11) 0.25799(16) 0.0352(3) Uani 1 1 d . . . . .
F4 F 0.22114(16) 0.53190(12) 0.23358(17) 0.0377(4) Uani 1 1 d . . . . .
F2 F 0.42990(17) 0.44183(12) 0.28790(18) 0.0423(4) Uani 1 1 d . . . . .
F5 F 0.23513(16) 0.42239(12) 0.0708(2) 0.0435(4) Uani 1 1 d . . . . .
F3 F 0.43488(15) 0.51304(13) 0.09610(16) 0.0368(3) Uani 1 1 d . . . . .
F6 F 0.22725(16) 0.60430(12) 0.04082(14) 0.0340(3) Uani 1 1 d . . . . .
N1 N 0.7296(2) 0.55780(15) 0.36848(19) 0.0185(4) Uani 1 1 d D . . . .
O1 O 0.88147(15) 0.46672(11) 0.65012(14) 0.0167(3) Uani 1 1 d . . . . .
O2 O 0.78189(17) 0.32661(11) 0.35864(15) 0.0205(3) Uani 1 1 d . . . . .
O4 O 0.73670(17) 0.68749(13) 0.14009(15) 0.0257(3) Uani 1 1 d . . . . .
O5 O 0.71274(17) 0.79298(13) 0.36031(18) 0.0250(3) Uani 1 1 d . . . . .
O6 O 0.86412(15) 0.69844(11) 0.63054(15) 0.0177(3) Uani 1 1 d . . . . .
P1 P 0.32622(6) 0.52189(4) 0.16269(6) 0.01866(13) Uani 1 1 d . . . . .
Si1 Si 0.80285(6) 0.35492(4) 0.66998(5) 0.01333(12) Uani 1 1 d . . . . .
Si2 Si 0.77261(6) 0.24413(4) 0.47839(5) 0.01420(12) Uani 1 1 d . . . . .
O3A O 0.8388(9) 0.4545(3) 0.1709(5) 0.0159(17) Uani 0.379(10) 1 d . . P A 1
C6A C 0.7341(11) 0.3702(5) 0.1151(7) 0.0176(18) Uani 0.379(10) 1 d . . P A 1
H6AA H 0.7364 0.3375 0.0310 0.021 Uiso 0.379(10) 1 calc R . P A 1
H6AB H 0.6361 0.4002 0.0841 0.021 Uiso 0.379(10) 1 calc R . P A 1
C7 C 0.8075(3) 0.5329(2) 0.0579(3) 0.0384(6) Uani 1 1 d . . . . .
H7AA H 0.7780 0.4900 -0.0301 0.046 Uiso 0.379(10) 1 calc R . P A 1
H7AB H 0.9018 0.5660 0.0795 0.046 Uiso 0.379(10) 1 calc R . P A 1
H7BC H 0.8044 0.4966 -0.0266 0.046 Uiso 0.621(10) 1 calc R . P A 2
H7BD H 0.9077 0.5566 0.1222 0.046 Uiso 0.621(10) 1 calc R . P A 2
C8 C 0.7030(3) 0.6238(2) 0.0172(2) 0.0362(6) Uani 1 1 d . . . . .
H8A H 0.7093 0.6684 -0.0571 0.043 Uiso 1 1 calc R . . . .
H8B H 0.6031 0.5954 -0.0219 0.043 Uiso 1 1 calc R . . . .
C6 C 0.8208(8) 0.3623(4) 0.1572(5) 0.0279(13) Uani 0.621(10) 1 d . . P A 2
H6A H 0.9260 0.3729 0.2185 0.033 Uiso 0.621(10) 1 calc R . P A 2
H6B H 0.8064 0.3316 0.0654 0.033 Uiso 0.621(10) 1 calc R . P A 2
O3 O 0.7495(6) 0.4634(2) 0.1322(4) 0.0217(11) Uani 0.621(10) 1 d . . P A 2
H1 H 0.638(3) 0.548(3) 0.345(3) 0.044(9) Uiso 1 1 d D . . . .
H2 H 0.736(5) 0.628(2) 0.354(4) 0.081(13) Uiso 1 1 d D . . . .
H4 H 0.786(4) 0.547(3) 0.458(3) 0.072(12) Uiso 1 1 d D . . . .
H3 H 0.750(6) 0.514(4) 0.315(5) 0.117(19) Uiso 1 1 d D . . . .

loop_
_atom_site_aniso_label
_atom_site_aniso_U_11
_atom_site_aniso_U_22
_atom_site_aniso_U_33
_atom_site_aniso_U_23
_atom_site_aniso_U_13
_atom_site_aniso_U_12
C1 0.0174(10) 0.0239(11) 0.0232(10) -0.0054(9) 0.0098(9) -0.0021(8)
C2 0.0209(10) 0.0170(10) 0.0200(10) 0.0033(8) 0.0091(9) -0.0014(8)
C3 0.0184(10) 0.0230(11) 0.0242(11) -0.0061(9) 0.0085(9) -0.0037(8)
C4 0.0193(10) 0.0180(10) 0.0223(11) 0.0007(8) 0.0103(9) 0.0022(8)
C5 0.0327(12) 0.0215(11) 0.0167(10) -0.0023(8) 0.0119(9) 0.0021(9)
C9 0.0245(12) 0.0406(14) 0.0314(13) 0.0230(11) 0.0091(10) 0.0035(10)
C10 0.0320(12) 0.0244(11) 0.0455(14) 0.0207(11) 0.0216(11) 0.0080(11)
C11 0.0275(11) 0.0125(10) 0.0478(14) 0.0041(10) 0.0195(11) 0.0049(9)
C12 0.0288(12) 0.0214(11) 0.0390(14) 0.0007(10) 0.0216(11) 0.0069(10)
C13 0.0312(12) 0.0193(10) 0.0208(11) -0.0044(8) 0.0171(9) -0.0072(9)
C14 0.0236(10) 0.0173(10) 0.0129(9) -0.0024(8) 0.0057(8) -0.0084(9)
F1 0.0292(7) 0.0293(8) 0.0375(8) -0.0154(6) 0.0077(6) -0.0046(6)
F4 0.0421(8) 0.0321(8) 0.0563(9) 0.0084(7) 0.0374(8) 0.0088(7)
F2 0.0364(8) 0.0348(8) 0.0474(9) 0.0150(7) 0.0127(7) 0.0143(7)
F5 0.0274(8) 0.0279(8) 0.0644(11) -0.0225(8) 0.0124(7) -0.0066(6)
F3 0.0364(8) 0.0376(8) 0.0494(9) -0.0085(7) 0.0309(7) 0.0002(7)
F6 0.0368(8) 0.0334(8) 0.0244(7) 0.0030(6) 0.0080(6) 0.0085(6)
N1 0.0184(9) 0.0180(9) 0.0146(8) 0.0017(7) 0.0039(7) -0.0034(7)
O1 0.0209(7) 0.0154(7) 0.0117(7) -0.0013(5) 0.0059(6) -0.0050(6)
O2 0.0324(8) 0.0159(7) 0.0173(7) -0.0008(6) 0.0153(7) 0.0016(6)
O4 0.0239(8) 0.0298(9) 0.0185(8) 0.0080(7) 0.0058(7) -0.0029(7)
O5 0.0239(8) 0.0180(8) 0.0342(9) 0.0096(7) 0.0146(7) 0.0022(6)
O6 0.0211(7) 0.0137(7) 0.0217(7) -0.0007(6) 0.0128(6) 0.0011(6)
P1 0.0149(2) 0.0169(3) 0.0225(3) -0.0031(2) 0.0074(2) 0.0000(2)
Si1 0.0142(2) 0.0132(3) 0.0131(2) -0.00031(19) 0.0068(2) -0.0014(2)
Si2 0.0156(3) 0.0122(2) 0.0154(3) -0.0012(2) 0.0077(2) -0.0007(2)
O3A 0.018(4) 0.016(2) 0.014(2) -0.0001(15) 0.008(2) -0.005(2)
C6A 0.018(4) 0.020(4) 0.014(3) -0.003(2) 0.006(3) -0.002(3)
C7 0.0733(19) 0.0290(13) 0.0196(11) -0.0037(10) 0.0273(12) -0.0159(13)
C8 0.0388(14) 0.0532(17) 0.0133(11) 0.0020(10) 0.0096(10) -0.0188(13)
C6 0.038(3) 0.031(3) 0.020(2) 0.0012(17) 0.019(2) 0.011(2)
O3 0.023(3) 0.0262(17) 0.0204(15) 0.0045(11) 0.0137(16) 0.0024(13)

loop_
_atom_type_symbol
_atom_type_description
_atom_type_scat_dispersion_real
_atom_type_scat_dispersion_imag
_atom_type_scat_source
C C 0.0030 0.0020 'International Tables Vol C Tables 4.2.6.8 and 6.1.1.4'
H H 0.0000 0.0000 'International Tables Vol C Tables 4.2.6.8 and 6.1.1.4'
F F 0.0170 0.0100 'International Tables Vol C Tables 4.2.6.8 and 6.1.1.4'
N N 0.0060 0.0030 'International Tables Vol C Tables 4.2.6.8 and 6.1.1.4'
O O 0.0110 0.0060 'International Tables Vol C Tables 4.2.6.8 and 6.1.1.4'
P P 0.1020 0.0940 'International Tables Vol C Tables 4.2.6.8 and 6.1.1.4'
Si Si 0.0820 0.0700 'International Tables Vol C Tables 4.2.6.8 and 6.1.1.4'

loop_
_geom_angle_atom_site_label_1
_geom_angle_atom_site_label_2
_geom_angle_atom_site_label_3
_geom_angle
_geom_angle_site_symmetry_1
_geom_angle_site_symmetry_3
O2 C5 C6A 114.5(3) . .
O2 C5 C6 111.9(2) . .
O4 C9 C10 107.93(19) . .
O5 C10 C9 109.1(2) . .
O5 C11 C12 108.70(19) . .
O6 C12 C11 109.08(17) . .
O6 C13 C14 108.65(16) . .
O1 C14 C13 111.38(16) . .
C14 O1 Si1 122.05(12) . .
C5 O2 Si2 120.87(13) . .
C8 O4 C9 112.84(18) . .
C11 O5 C10 112.75(19) . .
C13 O6 C12 112.03(16) . .
F4 P1 F1 89.35(8) . .
F4 P1 F2 90.27(9) . .
F2 P1 F1 88.88(8) . .
F5 P1 F1 179.13(10) . .
F5 P1 F4 90.14(9) . .
F5 P1 F2 90.42(9) . .
F5 P1 F3 91.23(9) . .
F5 P1 F6 91.38(9) . .
F3 P1 F1 89.27(8) . .
F3 P1 F4 178.36(9) . .
F3 P1 F2 88.82(9) . .
F6 P1 F1 89.33(8) . .
F6 P1 F4 90.24(8) . .
F6 P1 F2 178.13(9) . .
F6 P1 F3 90.62(8) . .
C1 Si1 Si2 111.76(7) . .
C2 Si1 C1 111.37(10) . .
C2 Si1 Si2 110.34(7) . .
O1 Si1 C1 109.80(9) . .
O1 Si1 C2 108.85(8) . .
O1 Si1 Si2 104.45(5) . .
C3 Si2 Si1 112.60(7) . .
C4 Si2 C3 109.76(10) . .
C4 Si2 Si1 109.71(7) . .
O2 Si2 C3 109.40(9) . .
O2 Si2 C4 109.65(9) . .
O2 Si2 Si1 105.63(5) . .
C6A O3A C7 108.2(6) . .
O3A C6A C5 109.8(6) . .
O3A C7 C8 126.6(3) . .
O3 C7 C8 99.6(3) . .
O4 C8 C7 108.74(19) . .
O3 C6 C5 111.5(5) . .
C6 O3 C7 107.7(4) . .

loop_
_geom_bond_atom_site_label_1
_geom_bond_atom_site_label_2
_geom_bond_distance
_geom_bond_site_symmetry_2
C1 Si1 1.868(2) .
C2 Si1 1.863(2) .
C3 Si2 1.871(2) .
C4 Si2 1.861(2) .
C5 O2 1.425(2) .
C5 C6A 1.491(7) .
C5 C6 1.467(5) .
C9 C10 1.486(4) .
C9 O4 1.428(3) .
C10 O5 1.424(3) .
C11 C12 1.492(3) .
C11 O5 1.423(3) .
C12 O6 1.423(3) .
C13 C14 1.502(3) .
C13 O6 1.422(2) .
C14 O1 1.435(2) .
F1 P1 1.6056(13) .
F4 P1 1.6007(14) .
F2 P1 1.6050(15) .
F5 P1 1.5834(15) .
F3 P1 1.5980(14) .
F6 P1 1.5914(14) .
O1 Si1 1.6733(14) .
O2 Si2 1.6686(14) .
O4 C8 1.421(3) .
Si1 Si2 2.3488(7) .
O3A C6A 1.426(10) .
O3A C7 1.456(5) .
C7 C8 1.485(4) .
C7 O3 1.475(4) .
C6 O3 1.418(7) .
